data_4083077
loop_
_publ_author_name
'Jacques, B\'eatrice'
'Hueber, Damien'
'Hameury, Sophie'
'Braunstein, Pierre'
'Pale, Patrick'
'Blanc, Aur\'elien'
'de Fr\'emont, Pierre'

_publ_section_title
;
 Synthesis, Characterization, and Catalytic Activity of
 Alcohol-Functionalized NHC Gold(I/III) Complexes
;
_journal_issue 9
_journal_name_full Organometallics
_journal_page_first 2326
_journal_paper_doi 10.1021/om500240h
_journal_volume 33
_journal_year 2014
_chemical_formula_moiety 'C17 H24 Au Cl N2 O'
_chemical_formula_sum 'C17 H24 Au Cl N2 O'
_chemical_formula_weight 504.80
_chemical_name_common '[(IPrEtOH)AuCl]'
_space_group_IT_number 14
_symmetry_cell_setting monoclinic
_symmetry_Int_Tables_number 14
_symmetry_space_group_name_Hall '-P 2ybc'
_symmetry_space_group_name_H-M 'P 1 21/c 1'
_atom_sites_solution_hydrogens geom
_atom_sites_solution_primary direct
_atom_sites_solution_secondary difmap
_audit_creation_method SHELXL-97
_cell_angle_alpha 90.00
_cell_angle_beta 93.656(2)
_cell_angle_gamma 90.00
_cell_formula_units_Z 4
_cell_length_a 9.8799(3)
_cell_length_b 12.3184(4)
_cell_length_c 14.9893(4)
_cell_measurement_reflns_used 11792
_cell_measurement_temperature 173(2)
_cell_measurement_theta_max 27.485
_cell_measurement_theta_min 0.998
_cell_volume 1820.55(9)
_computing_cell_refinement 'HKL Scalepack (Otwinowski & Minor 1997)'
_computing_data_collection 'Collect (Bruker AXS BV, 1997-2004)'
_computing_data_reduction 'HKL Denzo and Scalepack (Otwinowski & Minor 1997)'
_computing_molecular_graphics 'Ortep-3 for Windows (Farrugia, 1997)'
_computing_publication_material 'WinGX publication routines (Farrugia, 1999)'
_computing_structure_refinement 'SHELXL-97 (Sheldrick, 2008)'
_computing_structure_solution 'sir 92'
_diffrn_ambient_temperature 173(2)
_diffrn_detector_area_resol_mean 9
_diffrn_measured_fraction_theta_full 0.997
_diffrn_measured_fraction_theta_max 0.997
_diffrn_measurement_device_type KappaCCD
_diffrn_measurement_method 'CCD rotation images, thick slices'
_diffrn_radiation_monochromator 'horizonally mounted graphite crystal'
_diffrn_radiation_probe x-ray
_diffrn_radiation_type MoK\a
_diffrn_radiation_wavelength 0.71073
_diffrn_reflns_av_R_equivalents 0.0570
_diffrn_reflns_av_unetI/netI 0.0436
_diffrn_reflns_limit_h_max 12
_diffrn_reflns_limit_h_min -12
_diffrn_reflns_limit_k_max 15
_diffrn_reflns_limit_k_min -14
_diffrn_reflns_limit_l_max 19
_diffrn_reflns_limit_l_min -18
_diffrn_reflns_number 17999
_diffrn_reflns_theta_full 27.47
_diffrn_reflns_theta_max 27.47
_diffrn_reflns_theta_min 2.92
_diffrn_source 'Enraf Nonius FR590'
_exptl_absorpt_coefficient_mu 8.231
_exptl_absorpt_correction_T_max 0.2657
_exptl_absorpt_correction_T_min 0.1941
_exptl_absorpt_correction_type multi-scan
_exptl_absorpt_process_details
;
[c.f. r.h. blessing, acta cryst. (1995), a51, 33-38]
;
_exptl_crystal_colour Colorless
_exptl_crystal_density_diffrn 1.842
_exptl_crystal_density_method 'not measured'
_exptl_crystal_description Block
_exptl_crystal_F_000 976
_exptl_crystal_recrystallization_method 'DCM / Hexane'
_exptl_crystal_size_max 0.18
_exptl_crystal_size_mid 0.13
_exptl_crystal_size_min 0.10
_refine_diff_density_max 1.420
_refine_diff_density_min -1.126
_refine_diff_density_rms 0.141
_refine_ls_extinction_coef 0.00085(10)
_refine_ls_extinction_expression Fc^*^=kFc[1+0.001xFc^2^\l^3^/sin(2\q)]^-1/4^
_refine_ls_extinction_method SHELXL
_refine_ls_goodness_of_fit_ref 1.041
_refine_ls_hydrogen_treatment mixed
_refine_ls_matrix_type full
_refine_ls_number_parameters 204
_refine_ls_number_reflns 4155
_refine_ls_number_restraints 0
_refine_ls_restrained_S_all 1.041
_refine_ls_R_factor_all 0.0419
_refine_ls_R_factor_gt 0.0289
_refine_ls_shift/su_max 0.002
_refine_ls_shift/su_mean 0.000
_refine_ls_structure_factor_coef Fsqd
_refine_ls_weighting_details 'calc w=1/[\s^2^(Fo^2^)+(0.0222P)^2^+0.6676P] where P=(Fo^2^+2Fc^2^)/3'
_refine_ls_weighting_scheme calc
_refine_ls_wR_factor_gt 0.0534
_refine_ls_wR_factor_ref 0.0566
_reflns_number_gt 3440
_reflns_number_total 4155
_reflns_threshold_expression >2sigma(I)
_cod_data_source_file om500240h_si_002.cif
_cod_data_source_block compound_1
_cod_depositor_comments 'Adding full bibliography for 4083077--4083084.cif.'
_cod_original_sg_symbol_H-M 'P 21/c'
_cod_database_code 4083077

loop_
_symmetry_equiv_pos_as_xyz
'x, y, z'
'-x, y+1/2, -z+1/2'
'-x, -y, -z'
'x, -y-1/2, z-1/2'

loop_
_atom_site_label
_atom_site_type_symbol
_atom_site_fract_x
_atom_site_fract_y
_atom_site_fract_z
_atom_site_U_iso_or_equiv
_atom_site_adp_type
_atom_site_occupancy
_atom_site_symmetry_multiplicity
_atom_site_calc_flag
_atom_site_refinement_flags
Au1 Au 0.504377(14) 0.278322(12) 0.861247(10) 0.02473(7) Uani 1 1 d .
C1 C 0.6986(4) 0.3105(3) 0.8928(2) 0.0230(8) Uani 1 1 d .
C2 C 0.8970(4) 0.3935(3) 0.9236(2) 0.0292(9) Uani 1 1 d .
H2 H 0.9615 0.4481 0.9322 0.035 Uiso 1 1 calc R
C3 C 0.9187(4) 0.2865(3) 0.9338(3) 0.0288(9) Uani 1 1 d .
H3 H 1.0007 0.2528 0.9503 0.035 Uiso 1 1 calc R
C4 C 0.6990(4) 0.5130(3) 0.8761(3) 0.0325(10) Uani 1 1 d .
H4A H 0.6158 0.5008 0.8395 0.039 Uiso 1 1 calc R
H4B H 0.7595 0.5547 0.8409 0.039 Uiso 1 1 calc R
C5 C 0.6671(4) 0.5780(4) 0.9566(3) 0.0344(10) Uani 1 1 d .
H5A H 0.6149 0.6419 0.9383 0.041 Uiso 1 1 calc R
H5B H 0.6136 0.5349 0.9955 0.041 Uiso 1 1 calc R
C6 C 0.7773(4) 0.1194(3) 0.9103(2) 0.0246(8) Uani 1 1 d .
C7 C 0.7640(4) 0.0621(3) 0.9896(2) 0.0276(9) Uani 1 1 d .
C8 C 0.7554(4) -0.0504(4) 0.9830(3) 0.0358(10) Uani 1 1 d .
H8 H 0.7470 -0.0914 1.0344 0.043 Uiso 1 1 calc R
C9 C 0.7590(4) -0.1018(4) 0.9020(3) 0.0397(11) Uani 1 1 d .
H9 H 0.7549 -0.1772 0.8992 0.048 Uiso 1 1 calc R
C10 C 0.7687(4) -0.0428(3) 0.8254(3) 0.0348(10) Uani 1 1 d .
H10 H 0.7691 -0.0790 0.7710 0.042 Uiso 1 1 calc R
C11 C 0.7779(4) 0.0700(3) 0.8266(2) 0.0268(9) Uani 1 1 d .
C12 C 0.7902(4) 0.1318(3) 0.7400(2) 0.0322(10) Uani 1 1 d .
H12 H 0.7810 0.2093 0.7531 0.039 Uiso 1 1 calc R
C13 C 0.6748(5) 0.1005(4) 0.6719(3) 0.0596(15) Uani 1 1 d .
H13A H 0.6837 0.1402 0.6175 0.089 Uiso 1 1 calc R
H13B H 0.5893 0.1176 0.6956 0.089 Uiso 1 1 calc R
H13C H 0.6788 0.0240 0.6599 0.089 Uiso 1 1 calc R
C14 C 0.9290(5) 0.1146(5) 0.7041(3) 0.0596(15) Uani 1 1 d .
H14A H 0.9346 0.1545 0.6494 0.089 Uiso 1 1 calc R
H14B H 0.9423 0.0387 0.6929 0.089 Uiso 1 1 calc R
H14C H 0.9979 0.1398 0.7473 0.089 Uiso 1 1 calc R
C15 C 0.7543(4) 0.1177(4) 1.0792(2) 0.0337(10) Uani 1 1 d .
H15 H 0.7757 0.1947 1.0718 0.040 Uiso 1 1 calc R
C16 C 0.6094(5) 0.1095(5) 1.1089(3) 0.0571(14) Uani 1 1 d .
H16A H 0.6039 0.1452 1.1655 0.086 Uiso 1 1 calc R
H16B H 0.5851 0.0345 1.1145 0.086 Uiso 1 1 calc R
H16C H 0.5482 0.1438 1.0652 0.086 Uiso 1 1 calc R
C17 C 0.8554(5) 0.0708(4) 1.1506(3) 0.0541(13) Uani 1 1 d .
H17A H 0.8468 0.1083 1.2061 0.081 Uiso 1 1 calc R
H17B H 0.9460 0.0796 1.1320 0.081 Uiso 1 1 calc R
H17C H 0.8370 -0.0050 1.1585 0.081 Uiso 1 1 calc R
Cl2 Cl 0.28113(10) 0.23738(9) 0.82717(7) 0.0344(2) Uani 1 1 d .
N1 N 0.7947(3) 0.2365(3) 0.9148(2) 0.0229(7) Uani 1 1 d .
N2 N 0.7622(3) 0.4078(2) 0.89822(19) 0.0238(7) Uani 1 1 d .
O1 O 0.7909(3) 0.6097(3) 1.0031(2) 0.0435(8) Uani 1 1 d .
H1A H 0.773(7) 0.645(6) 1.041(4) 0.11(3) Uiso 1 1 d .

loop_
_atom_site_aniso_label
_atom_site_aniso_U_11
_atom_site_aniso_U_22
_atom_site_aniso_U_33
_atom_site_aniso_U_23
_atom_site_aniso_U_13
_atom_site_aniso_U_12
Au1 0.02373(9) 0.02195(10) 0.02812(10) 0.00109(6) -0.00125(6) -0.00020(7)
C1 0.026(2) 0.024(2) 0.0193(18) -0.0014(16) 0.0033(15) -0.0009(17)
C2 0.026(2) 0.032(2) 0.029(2) -0.0039(18) -0.0013(16) -0.0068(19)
C3 0.023(2) 0.034(2) 0.030(2) -0.0008(18) 0.0007(16) 0.0006(18)
C4 0.038(2) 0.021(2) 0.038(2) 0.0032(18) -0.0005(19) 0.0001(19)
C5 0.027(2) 0.029(2) 0.047(3) -0.008(2) 0.0010(19) 0.0010(18)
C6 0.0207(19) 0.022(2) 0.031(2) -0.0024(17) -0.0009(15) -0.0021(16)
C7 0.023(2) 0.027(2) 0.033(2) -0.0019(18) -0.0018(16) -0.0005(17)
C8 0.039(2) 0.029(2) 0.038(2) 0.007(2) -0.0001(19) -0.002(2)
C9 0.045(3) 0.023(2) 0.051(3) 0.000(2) 0.006(2) -0.005(2)
C10 0.039(2) 0.030(2) 0.035(2) -0.009(2) 0.0010(19) -0.002(2)
C11 0.027(2) 0.025(2) 0.028(2) 0.0001(17) -0.0023(16) 0.0004(18)
C12 0.039(2) 0.029(2) 0.029(2) -0.0017(18) 0.0002(18) 0.0015(19)
C13 0.081(4) 0.052(3) 0.042(3) 0.003(3) -0.025(3) -0.016(3)
C14 0.058(3) 0.075(4) 0.047(3) 0.023(3) 0.022(2) 0.025(3)
C15 0.037(2) 0.037(3) 0.027(2) 0.0041(19) 0.0001(18) 0.000(2)
C16 0.044(3) 0.075(4) 0.054(3) -0.013(3) 0.017(2) -0.002(3)
C17 0.065(3) 0.058(3) 0.038(3) -0.003(2) -0.010(2) 0.007(3)
Cl2 0.0262(5) 0.0312(6) 0.0446(6) 0.0087(5) -0.0059(4) -0.0052(4)
N1 0.0202(16) 0.0229(17) 0.0252(17) -0.0004(14) -0.0021(13) -0.0008(14)
N2 0.0276(17) 0.0162(16) 0.0277(16) -0.0003(14) 0.0032(13) -0.0020(14)
O1 0.0299(17) 0.043(2) 0.057(2) -0.0212(17) -0.0019(15) -0.0027(15)

loop_
_atom_type_symbol
_atom_type_description
_atom_type_scat_dispersion_real
_atom_type_scat_dispersion_imag
_atom_type_scat_source
Au Au -2.0133 8.8022 'International Tables Vol C Tables 4.2.6.8 and 6.1.1.4'
C C 0.0033 0.0016 'International Tables Vol C Tables 4.2.6.8 and 6.1.1.4'
Cl Cl 0.1484 0.1585 'International Tables Vol C Tables 4.2.6.8 and 6.1.1.4'
N N 0.0061 0.0033 'International Tables Vol C Tables 4.2.6.8 and 6.1.1.4'
O O 0.0106 0.0060 'International Tables Vol C Tables 4.2.6.8 and 6.1.1.4'
H H 0.0000 0.0000 'International Tables Vol C Tables 4.2.6.8 and 6.1.1.4'

loop_
_geom_angle_atom_site_label_1
_geom_angle_atom_site_label_2
_geom_angle_atom_site_label_3
_geom_angle
C1 Au1 Cl2 178.55(11)
N1 C1 N2 105.5(3)
N1 C1 Au1 125.5(3)
N2 C1 Au1 129.0(3)
C3 C2 N2 107.6(4)
C3 C2 H2 126.2
N2 C2 H2 126.2
C2 C3 N1 106.3(3)
C2 C3 H3 126.8
N1 C3 H3 126.8
N2 C4 C5 113.5(3)
N2 C4 H4A 108.9
C5 C4 H4A 108.9
N2 C4 H4B 108.9
C5 C4 H4B 108.9
H4A C4 H4B 107.7
O1 C5 C4 108.8(3)
O1 C5 H5A 109.9
C4 C5 H5A 109.9
O1 C5 H5B 109.9
C4 C5 H5B 109.9
H5A C5 H5B 108.3
C11 C6 C7 123.5(4)
C11 C6 N1 117.9(3)
C7 C6 N1 118.7(3)
C8 C7 C6 116.9(4)
C8 C7 C15 120.3(4)
C6 C7 C15 122.7(4)
C9 C8 C7 121.2(4)
C9 C8 H8 119.4
C7 C8 H8 119.4
C10 C9 C8 120.3(4)
C10 C9 H9 119.8
C8 C9 H9 119.8
C9 C10 C11 121.8(4)
C9 C10 H10 119.1
C11 C10 H10 119.1
C10 C11 C6 116.3(4)
C10 C11 C12 119.9(3)
C6 C11 C12 123.8(4)
C11 C12 C14 110.9(3)
C11 C12 C13 110.3(4)
C14 C12 C13 112.3(4)
C11 C12 H12 107.7
C14 C12 H12 107.7
C13 C12 H12 107.7
C12 C13 H13A 109.5
C12 C13 H13B 109.5
H13A C13 H13B 109.5
C12 C13 H13C 109.5
H13A C13 H13C 109.5
H13B C13 H13C 109.5
C12 C14 H14A 109.5
C12 C14 H14B 109.5
H14A C14 H14B 109.5
C12 C14 H14C 109.5
H14A C14 H14C 109.5
H14B C14 H14C 109.5
C7 C15 C16 109.9(3)
C7 C15 C17 111.9(4)
C16 C15 C17 110.7(4)
C7 C15 H15 108.0
C16 C15 H15 108.0
C17 C15 H15 108.0
C15 C16 H16A 109.5
C15 C16 H16B 109.5
H16A C16 H16B 109.5
C15 C16 H16C 109.5
H16A C16 H16C 109.5
H16B C16 H16C 109.5
C15 C17 H17A 109.5
C15 C17 H17B 109.5
H17A C17 H17B 109.5
C15 C17 H17C 109.5
H17A C17 H17C 109.5
H17B C17 H17C 109.5
C1 N1 C3 110.5(3)
C1 N1 C6 125.6(3)
C3 N1 C6 123.5(3)
C1 N2 C2 110.0(3)
C1 N2 C4 125.4(3)
C2 N2 C4 124.5(3)
C5 O1 H1A 107(5)

loop_
_geom_bond_atom_site_label_1
_geom_bond_atom_site_label_2
_geom_bond_distance
Au1 C1 1.986(4)
Au1 Cl2 2.2884(10)
C1 N1 1.344(5)
C1 N2 1.353(5)
C2 C3 1.343(5)
C2 N2 1.373(5)
C2 H2 0.9300
C3 N1 1.385(5)
C3 H3 0.9300
C4 N2 1.467(5)
C4 C5 1.499(5)
C4 H4A 0.9700
C4 H4B 0.9700
C5 O1 1.423(5)
C5 H5A 0.9700
C5 H5B 0.9700
C6 C11 1.395(5)
C6 C7 1.394(5)
C6 N1 1.454(5)
C7 C8 1.391(6)
C7 C15 1.517(5)
C8 C9 1.372(6)
C8 H8 0.9300
C9 C10 1.367(6)
C9 H9 0.9300
C10 C11 1.392(6)
C10 H10 0.9300
C11 C12 1.517(5)
C12 C14 1.520(5)
C12 C13 1.530(6)
C12 H12 0.9800
C13 H13A 0.9600
C13 H13B 0.9600
C13 H13C 0.9600
C14 H14A 0.9600
C14 H14B 0.9600
C14 H14C 0.9600
C15 C16 1.529(6)
C15 C17 1.530(6)
C15 H15 0.9800
C16 H16A 0.9600
C16 H16B 0.9600
C16 H16C 0.9600
C17 H17A 0.9600
C17 H17B 0.9600
C17 H17C 0.9600
O1 H1A 0.75(6)
